data_4124401
loop_
_publ_author_name
'Wang, Chao'
'Zong, Lili'
'Tan, Choon-Hong'

_publ_section_title
;
 Enantioselective Oxidation of Alkenes with Potassium Permanganate
 Catalyzed by Chiral Dicationic Bisguanidinium.
;
_journal_name_full 'Journal of the American Chemical Society'
_journal_page_first 150813122746001
_journal_paper_doi 10.1021/jacs.5b05792
_journal_year 2015
_chemical_formula_sum 'C15 H20 O4'
_chemical_formula_weight 264.31
_space_group_crystal_system monoclinic
_space_group_IT_number 14
_space_group_name_Hall '-P 2yn'
_space_group_name_H-M_alt 'P 1 21/n 1'
_symmetry_space_group_name_Hall '-P 2yn'
_symmetry_space_group_name_H-M 'P 1 21/n 1'
_atom_sites_solution_hydrogens geom
_cell_angle_alpha 90
_cell_angle_beta 102.196(2)
_cell_angle_gamma 90
_cell_formula_units_Z 4
_cell_length_a 9.4110(6)
_cell_length_b 7.6061(5)
_cell_length_c 20.4195(14)
_cell_measurement_reflns_used 2962
_cell_measurement_temperature 103.(2)
_cell_measurement_theta_max 33.9141
_cell_measurement_theta_min 2.6266
_cell_volume 1428.66(16)
_computing_cell_refinement 'SAINT V8.34A (Bruker AXS Inc., 2013)'
_computing_data_collection 'APEX2 (Bruker AXS Inc., 2014)'
_computing_data_reduction 'SAINT V8.34A (Bruker AXS Inc., 2013)'
_computing_molecular_graphics 'XP (Bruker AXS Inc., 2014)'
_computing_publication_material 'APEX2 (Bruker AXS Inc., 2014)'
_computing_structure_refinement 'SHELXL-2014/6 (Sheldrick, 2014)'
_diffrn_ambient_temperature 103.(2)
_diffrn_detector_area_resol_mean 8.3333
_diffrn_measured_fraction_theta_full 0.993
_diffrn_measured_fraction_theta_max 0.993
_diffrn_measurement_device_type 'CCD area detector'
_diffrn_measurement_method 'phi and omega scans'
_diffrn_radiation_monochromator graphite
_diffrn_radiation_type MoK\a
_diffrn_radiation_wavelength 0.71073
_diffrn_reflns_av_R_equivalents 0.0636
_diffrn_reflns_av_unetI/netI 0.0704
_diffrn_reflns_limit_h_max 12
_diffrn_reflns_limit_h_min -14
_diffrn_reflns_limit_k_max 12
_diffrn_reflns_limit_k_min -10
_diffrn_reflns_limit_l_max 32
_diffrn_reflns_limit_l_min -16
_diffrn_reflns_number 20751
_diffrn_reflns_theta_full 34.36
_diffrn_reflns_theta_max 34.36
_diffrn_reflns_theta_min 2.87
_diffrn_source 'fine-focus sealed tube'
_exptl_absorpt_coefficient_mu 0.088
_exptl_absorpt_correction_T_max 0.97
_exptl_absorpt_correction_T_min 0.80
_exptl_absorpt_correction_type multi-scan
_exptl_absorpt_process_details 'SADABS V2014/4 (Bruker AXS Inc.)'
_exptl_crystal_colour colourless
_exptl_crystal_density_diffrn 1.229
_exptl_crystal_density_method 'not measured'
_exptl_crystal_description block
_exptl_crystal_F_000 568
_exptl_crystal_size_max 0.420
_exptl_crystal_size_mid 0.400
_exptl_crystal_size_min 0.340
_refine_diff_density_max 0.430
_refine_diff_density_min -0.268
_refine_ls_extinction_method none
_refine_ls_goodness_of_fit_ref 1.028
_refine_ls_hydrogen_treatment constr
_refine_ls_matrix_type full
_refine_ls_number_parameters 177
_refine_ls_number_reflns 5943
_refine_ls_number_restraints 0
_refine_ls_restrained_S_all 1.028
_refine_ls_R_factor_all 0.0940
_refine_ls_R_factor_gt 0.0561
_refine_ls_shift/su_max 0.001
_refine_ls_shift/su_mean 0.000
_refine_ls_structure_factor_coef Fsqd
_refine_ls_weighting_details 'w=1/[\s^2^(Fo^2^)+(0.0634P)^2^+0.1005P] where P=(Fo^2^+2Fc^2^)/3'
_refine_ls_weighting_scheme calc
_refine_ls_wR_factor_gt 0.1268
_refine_ls_wR_factor_ref 0.1453
_reflns_number_gt 3979
_reflns_number_total 5943
_reflns_threshold_expression 'I > 2\s(I)'
_cod_data_source_file ja5b05792_si_001.cif
_cod_data_source_block I
_cod_database_code 4124401

loop_
_space_group_symop_operation_xyz
'x, y, z'
'-x+1/2, y+1/2, -z+1/2'
'-x, -y, -z'
'x-1/2, -y-1/2, z-1/2'

loop_
_atom_site_type_symbol
_atom_site_label
_atom_site_fract_x
_atom_site_fract_y
_atom_site_fract_z
_atom_site_U_iso_or_equiv
_atom_site_adp_type
_atom_site_calc_flag
_atom_site_refinement_flags_adp
_atom_site_refinement_flags_posn
_atom_site_occupancy
C C1 0.25507(13) 1.40042(15) 0.91216(7) 0.0232(3) Uani d . . 1
H H1A 0.1792 1.3908 0.8713 0.035 Uiso calc U R 1
H H1B 0.3134 1.506 0.9097 0.035 Uiso calc U R 1
H H1C 0.2099 1.4085 0.9511 0.035 Uiso calc U R 1
C C2 0.35224(12) 1.23924(13) 0.91888(6) 0.0152(2) Uani d . . 1
C C3 0.47448(13) 1.25403(16) 0.98030(7) 0.0229(3) Uani d . . 1
H H3A 0.4335 1.2725 1.0201 0.034 Uiso calc U R 1
H H3B 0.5371 1.3536 0.9749 0.034 Uiso calc U R 1
H H3C 0.5319 1.1455 0.9856 0.034 Uiso calc U R 1
C C4 0.41396(15) 1.20565(17) 0.85689(7) 0.0256(3) Uani d . . 1
H H4A 0.469 1.0953 0.8624 0.038 Uiso calc U R 1
H H4B 0.4785 1.3027 0.8509 0.038 Uiso calc U R 1
H H4C 0.3342 1.1973 0.8175 0.038 Uiso calc U R 1
C C5 0.15163(12) 1.02781(14) 0.89113(5) 0.0151(2) Uani d . . 1
C C6 0.07692(11) 0.88034(13) 0.91709(5) 0.0135(2) Uani d . . 1
C C7 0.12297(12) 0.82835(14) 0.98105(6) 0.0146(2) Uani d . . 1
H H7 0.2044 0.886 1.0079 0.017 Uiso calc U R 1
C C8 0.12864(14) 0.65704(16) 1.07670(6) 0.0213(2) Uani d . . 1
H H8A 0.2301 0.6244 1.0785 0.032 Uiso calc U R 1
H H8B 0.078 0.5586 1.0927 0.032 Uiso calc U R 1
H H8C 0.1253 0.7599 1.1052 0.032 Uiso calc U R 1
C C9 -0.05049(12) 0.80253(13) 0.87015(5) 0.0139(2) Uani d . . 1
C C10 -0.03428(13) 0.72585(15) 0.80986(6) 0.0183(2) Uani d . . 1
H H10 0.0589 0.7213 0.7989 0.022 Uiso calc U R 1
C C11 -0.15441(13) 0.65646(15) 0.76606(6) 0.0199(2) Uani d . . 1
H H11 -0.1418 0.6018 0.7258 0.024 Uiso calc U R 1
C C12 -0.29223(12) 0.66523(15) 0.77980(6) 0.0170(2) Uani d . . 1
H H12 -0.3739 0.6191 0.7492 0.02 Uiso calc U R 1
C C13 -0.30846(12) 0.74308(14) 0.83944(6) 0.0153(2) Uani d . . 1
C C14 -0.18790(12) 0.80881(14) 0.88464(5) 0.0151(2) Uani d . . 1
H H14 -0.2001 0.8584 0.9258 0.018 Uiso calc U R 1
C C15 -0.56793(13) 0.73365(17) 0.80842(7) 0.0231(3) Uani d . . 1
H H15A -0.5651 0.806 0.769 0.035 Uiso calc U R 1
H H15B -0.6531 0.7658 0.8264 0.035 Uiso calc U R 1
H H15C -0.5741 0.6093 0.7956 0.035 Uiso calc U R 1
O O1 0.27151(8) 1.08324(10) 0.93457(4) 0.01617(17) Uani d . . 1
O O2 0.10774(10) 1.09189(12) 0.83625(4) 0.0260(2) Uani d . . 1
O O3 0.05872(9) 0.69849(11) 1.00858(4) 0.01871(18) Uani d . . 1
O O4 -0.43889(9) 0.76271(13) 0.85838(4) 0.0247(2) Uani d . . 1

loop_
_atom_site_aniso_label
_atom_site_aniso_U_11
_atom_site_aniso_U_22
_atom_site_aniso_U_33
_atom_site_aniso_U_12
_atom_site_aniso_U_13
_atom_site_aniso_U_23
C1 0.0208(6) 0.0178(5) 0.0301(7) -0.0001(4) 0.0033(5) 0.0003(5)
C2 0.0146(5) 0.0145(4) 0.0166(5) -0.0043(4) 0.0037(4) 0.0009(4)
C3 0.0177(6) 0.0254(6) 0.0231(6) -0.0073(4) -0.0009(5) 0.0027(5)
C4 0.0277(7) 0.0281(6) 0.0247(6) -0.0079(5) 0.0141(5) -0.0041(5)
C5 0.0143(5) 0.0170(5) 0.0129(5) -0.0019(4) 0.0006(4) 0.0001(4)
C6 0.0121(5) 0.0143(4) 0.0134(5) -0.0014(4) 0.0012(4) 0.0002(4)
C7 0.0133(5) 0.0143(4) 0.0156(5) -0.0017(4) 0.0022(4) 0.0005(4)
C8 0.0216(6) 0.0254(6) 0.0153(5) -0.0012(4) 0.0004(4) 0.0074(4)
C9 0.0149(5) 0.0128(4) 0.0129(5) -0.0010(4) 0.0002(4) 0.0005(4)
C10 0.0164(5) 0.0218(5) 0.0167(5) -0.0015(4) 0.0037(4) -0.0033(4)
C11 0.0220(6) 0.0232(5) 0.0149(5) -0.0021(4) 0.0044(4) -0.0063(4)
C12 0.0167(5) 0.0199(5) 0.0128(5) -0.0033(4) -0.0005(4) -0.0025(4)
C13 0.0130(5) 0.0186(5) 0.0135(5) 0.0005(4) 0.0006(4) 0.0001(4)
C14 0.0165(5) 0.0164(5) 0.0112(5) 0.0000(4) 0.0003(4) -0.0017(4)
C15 0.0144(5) 0.0321(6) 0.0205(6) -0.0022(4) -0.0014(4) -0.0045(5)
O1 0.0141(4) 0.0181(4) 0.0146(4) -0.0055(3) -0.0008(3) 0.0032(3)
O2 0.0282(5) 0.0290(5) 0.0164(4) -0.0104(4) -0.0053(4) 0.0081(4)
O3 0.0190(4) 0.0208(4) 0.0145(4) -0.0057(3) -0.0003(3) 0.0048(3)
O4 0.0131(4) 0.0445(5) 0.0157(4) -0.0017(4) 0.0011(3) -0.0086(4)

loop_
_atom_type_symbol
_atom_type_description
_atom_type_scat_dispersion_real
_atom_type_scat_dispersion_imag
_atom_type_scat_source
C C 0.0033 0.0016 'International Tables Vol C Tables 4.2.6.8 and 6.1.1.4'
H H 0.0000 0.0000 'International Tables Vol C Tables 4.2.6.8 and 6.1.1.4'
O O 0.0106 0.0060 'International Tables Vol C Tables 4.2.6.8 and 6.1.1.4'

loop_
_geom_angle_atom_site_label_1
_geom_angle_atom_site_label_2
_geom_angle_atom_site_label_3
_geom_angle
O1 C2 C3 102.41(9)
O1 C2 C1 109.88(9)
C3 C2 C1 110.61(10)
O1 C2 C4 110.43(9)
C3 C2 C4 110.13(11)
C1 C2 C4 112.89(10)
O2 C5 O1 123.89(10)
O2 C5 C6 122.76(10)
O1 C5 C6 113.36(9)
C7 C6 C5 119.36(9)
C7 C6 C9 123.92(10)
C5 C6 C9 116.68(9)
O3 C7 C6 122.80(10)
C14 C9 C10 118.80(10)
C14 C9 C6 120.58(10)
C10 C9 C6 120.60(10)
C11 C10 C9 119.97(11)
C12 C11 C10 121.39(11)
C11 C12 C13 118.58(10)
O4 C13 C12 124.31(10)
O4 C13 C14 115.20(10)
C12 C13 C14 120.48(11)
C9 C14 C13 120.74(10)
C5 O1 C2 120.34(8)
C7 O3 C8 114.25(9)
C13 O4 C15 117.28(9)

loop_
_geom_bond_atom_site_label_1
_geom_bond_atom_site_label_2
_geom_bond_distance
C1 C2 1.5183(16)
C2 O1 1.4801(12)
C2 C3 1.5164(16)
C2 C4 1.5217(17)
C5 O2 1.2118(13)
C5 O1 1.3470(12)
C5 C6 1.4803(15)
C6 C7 1.3455(15)
C6 C9 1.4904(15)
C7 O3 1.3419(13)
C8 O3 1.4424(14)
C9 C14 1.3870(16)
C9 C10 1.3994(16)
C10 C11 1.3890(16)
C11 C12 1.3853(17)
C12 C13 1.3913(16)
C13 O4 1.3708(15)
C13 C14 1.3952(15)
C15 O4 1.4286(14)
